data_7236294
loop_
_publ_author_name
'Maciejczyk, Michal'
'Ivaturi, Aruna'
'Robertson, Neil'

_publ_section_title
;
 &#x000D; SFX as a low-cost &#x2018;Spiro&#x2019; hole-transport material
 for efficient perovskite solar cells
;
_journal_issue 13
_journal_name_full 'Journal of Materials Chemistry A'
_journal_page_first 4855
_journal_paper_doi 10.1039/C6TA00110F
_journal_volume 4
_journal_year 2016
_chemical_formula_moiety 'C73 H44 N4 O S4, 0.5 C6 H14'
_chemical_formula_sum 'C76 H51 N4 O S4'
_chemical_formula_weight 1164.44
_chemical_name_common SFX-TPTZ
_chemical_name_systematic '2, 2?, 7, 7?-Tetrakis (N- phenothiazylo) - spiro (fluorene-9, 9?-xanthene)  '
_space_group_crystal_system monoclinic
_space_group_IT_number 15
_space_group_name_Hall '-C 2yc'
_space_group_name_H-M_alt 'C 1 2/c 1'
_atom_sites_solution_hydrogens geom
_audit_creation_date 2015-08-27
_audit_creation_method
;
Olex2 1.2-beta
(compiled 2015.08.17 svn.r3210 for OlexSys, GUI svn.r5083)
;
_audit_update_record
;
2015-12-17 deposited with the CCDC.
2016-03-01 downloaded from the CCDC.
;
_cell_angle_alpha 90
_cell_angle_beta 119.018(5)
_cell_angle_gamma 90
_cell_formula_units_Z 8
_cell_length_a 35.5400(14)
_cell_length_b 9.8814(2)
_cell_length_c 36.3474(14)
_cell_measurement_reflns_used 12366
_cell_measurement_temperature 120.0
_cell_measurement_theta_max 76.0870
_cell_measurement_theta_min 4.6810
_cell_volume 11162.3(8)
_computing_cell_refinement
;
CrysAlisPro, Agilent Technologies,
Version 1.171.37.35 (release 13-08-2014 CrysAlis171 .NET)
(compiled Aug 13 2014,18:06:01)
;
_computing_data_collection
;
CrysAlisPro, Agilent Technologies,
Version 1.171.37.35 (release 13-08-2014 CrysAlis171 .NET)
(compiled Aug 13 2014,18:06:01)
;
_computing_data_reduction
;
CrysAlisPro, Agilent Technologies,
Version 1.171.37.35 (release 13-08-2014 CrysAlis171 .NET)
(compiled Aug 13 2014,18:06:01)
;
_computing_molecular_graphics 'Olex2 (Dolomanov et al., 2009)'
_computing_publication_material 'Olex2 (Dolomanov et al., 2009)'
_computing_structure_refinement 'ShelXL (Sheldrick, 2015)'
_computing_structure_solution 'ShelXS (Sheldrick, 2008)'
_diffrn_ambient_environment N~2~
_diffrn_ambient_temperature 120.0
_diffrn_detector 'CCD plate'
_diffrn_detector_area_resol_mean 5.1574
_diffrn_detector_type Atlas
_diffrn_measured_fraction_theta_full 1.000
_diffrn_measured_fraction_theta_max 0.985
_diffrn_measurement_details
;
#__ type_ start__ end____ width___ exp.time_
  1 omega -116.00  -23.00   1.0000    2.5000
omega____ theta____ kappa____ phi______ frames
    -      -43.1686  -38.0000 -180.0000 93

#__ type_ start__ end____ width___ exp.time_
  2 omega -109.00  -78.00   1.0000    2.5000
omega____ theta____ kappa____ phi______ frames
    -      -43.1686 -144.0000  -95.0000 31

#__ type_ start__ end____ width___ exp.time_
  3 omega  -48.00   21.00   1.0000    2.5000
omega____ theta____ kappa____ phi______ frames
    -      -43.1686   38.0000 -180.0000 69

#__ type_ start__ end____ width___ exp.time_
  4 omega  -48.00   27.00   1.0000    2.5000
omega____ theta____ kappa____ phi______ frames
    -      -43.1686   38.0000  -30.0000 75

#__ type_ start__ end____ width___ exp.time_
  5 omega   -7.00   29.00   1.0000    2.5000
omega____ theta____ kappa____ phi______ frames
    -      -43.1686   38.0000   90.0000 36

#__ type_ start__ end____ width___ exp.time_
  6 omega   61.00   95.00   1.0000    2.5000
omega____ theta____ kappa____ phi______ frames
    -       43.1686 -125.0000  -60.0000 34

#__ type_ start__ end____ width___ exp.time_
  7 omega   39.00   81.00   1.0000    2.5000
omega____ theta____ kappa____ phi______ frames
    -       43.1686 -125.0000   90.0000 42

#__ type_ start__ end____ width___ exp.time_
  8 omega   62.00  109.00   1.0000   10.0000
omega____ theta____ kappa____ phi______ frames
    -      111.0000  -94.0000   60.0000 47

#__ type_ start__ end____ width___ exp.time_
  9 omega   36.00   65.00   1.0000   10.0000
omega____ theta____ kappa____ phi______ frames
    -      111.0000  -30.0000  150.0000 29

#__ type_ start__ end____ width___ exp.time_
 10 omega   32.00   88.00   1.0000   10.0000
omega____ theta____ kappa____ phi______ frames
    -      111.0000  -15.0000  -60.0000 56

#__ type_ start__ end____ width___ exp.time_
 11 omega   93.00  178.00   1.0000   10.0000
omega____ theta____ kappa____ phi______ frames
    -      111.0000   30.0000  -90.0000 85

#__ type_ start__ end____ width___ exp.time_
 12 omega   90.00  172.00   1.0000   10.0000
omega____ theta____ kappa____ phi______ frames
    -      111.0000   45.0000  120.0000 82

#__ type_ start__ end____ width___ exp.time_
 13 omega  116.00  160.00   1.0000   10.0000
omega____ theta____ kappa____ phi______ frames
    -      111.0000   15.0000 -180.0000 44

#__ type_ start__ end____ width___ exp.time_
 14 omega   92.00  117.00   1.0000   10.0000
omega____ theta____ kappa____ phi______ frames
    -      111.0000 -125.0000 -150.0000 25

#__ type_ start__ end____ width___ exp.time_
 15 omega   32.00  106.00   1.0000   10.0000
omega____ theta____ kappa____ phi______ frames
    -      111.0000  -94.0000    0.0000 74

#__ type_ start__ end____ width___ exp.time_
 16 omega   96.00  121.00   1.0000   10.0000
omega____ theta____ kappa____ phi______ frames
    -      111.0000 -125.0000    0.0000 25

#__ type_ start__ end____ width___ exp.time_
 17 omega   39.00   65.00   1.0000   10.0000
omega____ theta____ kappa____ phi______ frames
    -      111.0000  -30.0000 -120.0000 26

#__ type_ start__ end____ width___ exp.time_
 18 omega   39.00   79.00   1.0000   10.0000
omega____ theta____ kappa____ phi______ frames
    -      111.0000 -125.0000    0.0000 40

#__ type_ start__ end____ width___ exp.time_
 19 omega   59.00   85.00   1.0000   10.0000
omega____ theta____ kappa____ phi______ frames
    -      111.0000  -45.0000   30.0000 26

#__ type_ start__ end____ width___ exp.time_
 20 omega  125.00  174.00   1.0000   10.0000
omega____ theta____ kappa____ phi______ frames
    -      111.0000   30.0000 -150.0000 49

#__ type_ start__ end____ width___ exp.time_
 21 omega   36.00   91.00   1.0000   10.0000
omega____ theta____ kappa____ phi______ frames
    -      111.0000  -30.0000   90.0000 55

#__ type_ start__ end____ width___ exp.time_
 22 omega   40.00   93.00   1.0000   10.0000
omega____ theta____ kappa____ phi______ frames
    -      111.0000  -45.0000  -30.0000 53

#__ type_ start__ end____ width___ exp.time_
 23 omega   48.00   74.00   1.0000   10.0000
omega____ theta____ kappa____ phi______ frames
    -      111.0000  -45.0000 -150.0000 26

#__ type_ start__ end____ width___ exp.time_
 24 omega   31.00   81.00   1.0000   10.0000
omega____ theta____ kappa____ phi______ frames
    -      111.0000  -94.0000 -120.0000 50

#__ type_ start__ end____ width___ exp.time_
 25 omega   52.00  106.00   1.0000   10.0000
omega____ theta____ kappa____ phi______ frames
    -      111.0000  -94.0000  -30.0000 54

#__ type_ start__ end____ width___ exp.time_
 26 omega   66.00  139.00   1.0000   10.0000
omega____ theta____ kappa____ phi______ frames
    -      111.0000  -61.0000   30.0000 73

#__ type_ start__ end____ width___ exp.time_
 27 omega   64.00  107.00   1.0000   10.0000
omega____ theta____ kappa____ phi______ frames
    -      111.0000  -94.0000  -90.0000 43

#__ type_ start__ end____ width___ exp.time_
 28 omega  111.00  154.00   1.0000   10.0000
omega____ theta____ kappa____ phi______ frames
    -      111.0000  -15.0000  -60.0000 43

#__ type_ start__ end____ width___ exp.time_
 29 omega   31.00   85.00   1.0000   10.0000
omega____ theta____ kappa____ phi______ frames
    -      111.0000  -94.0000  -60.0000 54

#__ type_ start__ end____ width___ exp.time_
 30 omega   98.00  142.00   1.0000   10.0000
omega____ theta____ kappa____ phi______ frames
    -      111.0000  -77.0000   60.0000 44

#__ type_ start__ end____ width___ exp.time_
 31 omega   68.00  108.00   1.0000   10.0000
omega____ theta____ kappa____ phi______ frames
    -      111.0000  -94.0000 -150.0000 40

#__ type_ start__ end____ width___ exp.time_
 32 omega   39.00   83.00   1.0000   10.0000
omega____ theta____ kappa____ phi______ frames
    -      111.0000  -30.0000    0.0000 44

#__ type_ start__ end____ width___ exp.time_
 33 omega   75.00  101.00   1.0000   10.0000
omega____ theta____ kappa____ phi______ frames
    -      111.0000  -94.0000   30.0000 26

#__ type_ start__ end____ width___ exp.time_
 34 omega   31.00   63.00   1.0000   10.0000
omega____ theta____ kappa____ phi______ frames
    -      111.0000  -94.0000 -150.0000 32
;
_diffrn_measurement_device 'four-circle diffractometer'
_diffrn_measurement_device_type 'Rigaku Oxford Diffraction SuperNova'
_diffrn_measurement_method '\w scans'
_diffrn_orient_matrix_UB_11 0.0310468000
_diffrn_orient_matrix_UB_12 0.0163687000
_diffrn_orient_matrix_UB_13 -0.0180068000
_diffrn_orient_matrix_UB_21 0.0385753000
_diffrn_orient_matrix_UB_22 -0.0035569000
_diffrn_orient_matrix_UB_23 0.0449163000
_diffrn_orient_matrix_UB_31 0.0023946000
_diffrn_orient_matrix_UB_32 -0.1549819000
_diffrn_orient_matrix_UB_33 -0.0029248000
_diffrn_radiation_monochromator mirror
_diffrn_radiation_probe x-ray
_diffrn_radiation_type CuK\a
_diffrn_radiation_wavelength 1.54178
_diffrn_reflns_av_R_equivalents 0.0775
_diffrn_reflns_av_unetI/netI 0.0882
_diffrn_reflns_Laue_measured_fraction_full 1.000
_diffrn_reflns_Laue_measured_fraction_max 0.985
_diffrn_reflns_limit_h_max 44
_diffrn_reflns_limit_h_min -42
_diffrn_reflns_limit_k_max 8
_diffrn_reflns_limit_k_min -12
_diffrn_reflns_limit_l_max 43
_diffrn_reflns_limit_l_min -45
_diffrn_reflns_number 118201
_diffrn_reflns_point_group_measured_fraction_full 1.000
_diffrn_reflns_point_group_measured_fraction_max 0.985
_diffrn_reflns_theta_full 67.679
_diffrn_reflns_theta_max 76.119
_diffrn_reflns_theta_min 3.723
_diffrn_source 'sealed X-ray tube'
_diffrn_source_current 0.8
_diffrn_source_type 'SuperNova (Cu) X-ray Source'
_diffrn_source_voltage 50
_diffrn_standards_number 0
_exptl_absorpt_coefficient_mu 1.988
_exptl_absorpt_correction_T_max 0.9531
_exptl_absorpt_correction_T_min 0.5430
_exptl_absorpt_correction_type multi-scan
_exptl_absorpt_process_details
;
SADABS-2014/4 (Bruker,2014/4) was used for absorption correction.
wR2(int) was 0.1020 before and 0.0794 after correction.
The Ratio of minimum to maximum transmission is 0.5697.
The \l/2 correction factor is Not present.
;
_exptl_crystal_colour colourless
_exptl_crystal_colour_primary colourless
_exptl_crystal_density_diffrn 1.386
_exptl_crystal_description block
_exptl_crystal_F_000 4856
_exptl_crystal_size_max 0.4098
_exptl_crystal_size_mid 0.0933
_exptl_crystal_size_min 0.0445
_refine_diff_density_max 1.617
_refine_diff_density_min -0.773
_refine_diff_density_rms 0.067
_refine_ls_extinction_method none
_refine_ls_goodness_of_fit_ref 1.042
_refine_ls_hydrogen_treatment constr
_refine_ls_matrix_type full
_refine_ls_number_parameters 804
_refine_ls_number_reflns 11573
_refine_ls_number_restraints 105
_refine_ls_restrained_S_all 1.038
_refine_ls_R_factor_all 0.0810
_refine_ls_R_factor_gt 0.0698
_refine_ls_shift/su_max 0.001
_refine_ls_shift/su_mean 0.000
_refine_ls_structure_factor_coef Fsqd
_refine_ls_weighting_details 'w=1/[\s^2^(Fo^2^)+(0.0988P)^2^+16.3516P] where P=(Fo^2^+2Fc^2^)/3'
_refine_ls_weighting_scheme calc
_refine_ls_wR_factor_gt 0.1817
_refine_ls_wR_factor_ref 0.1953
_reflns_Friedel_coverage 0.000
_reflns_number_gt 9915
_reflns_number_total 11573
_reflns_threshold_expression 'I > 2\s(I)'
_cod_data_source_file c6ta00110f2.cif
_cod_data_source_block nr15008
_cod_database_code 7236294
_chemical_oxdiff_formula 'C73 H44 N4 O S4'
_chemical_oxdiff_usercomment '@ 120 K M12o6'
_shelx_space_group_comment
;
The symmetry employed for this shelxl refinement is uniquely defined
by the following loop, which should always be used as a source of
symmetry information in preference to the above space-group names.
They are only intended as comments.
;
_olex2_refinement_description
;
1. Twinned data refinement
 Scales: 0.7376(12) 0.2624(12)
2. Fixed Uiso
 At 1.2 times of:
  All C(H) groups
3. Rigid body (RIGU) restrains
 S58A, C59A, C60A, C61A, C62A, C63A, C64A
 with sigma for 1-2 distances of 0.004 and sigma for 1-3 distances of 0.004
 S58, C59, C60, C61, C62, C63, C64
 with sigma for 1-2 distances of 0.004 and sigma for 1-3 distances of 0.004
4. Same fragment restrains
{S58, C59, C60, C61, C62, C63, C64} sigma for 1-2: 0.02, 1-3: 0.02
as
{S58A, C59A, C60A, C61A, C62A, C63A, C64A}
5. Others
 Sof(S58A)=Sof(C59A)=Sof(C60A)=Sof(C61A)=Sof(H61A)=Sof(C62A)=Sof(H62A)=
 Sof(C63A)=Sof(H63A)=Sof(C64A)=Sof(H64A)=1-FVAR(1)
 Sof(S58)=Sof(C59)=Sof(C60)=Sof(C61)=Sof(H61)=Sof(C62)=Sof(H62)=Sof(C63)=
 Sof(H63)=Sof(C64)=Sof(H64)=FVAR(1)
6.a Aromatic/amide H refined with riding coordinates:
 C61(H61), C62(H62), C63(H63), C64(H64), C7(H7), C8(H8), C9(H9), C10(H10),
 C11(H11), C12(H12), C13(H13), C14(H14), C16(H16), C17(H17), C24(H24), C25(H25),
  C26(H26), C28(H28), C33(H33), C35(H35), C36(H36), C37(H37), C39(H39),
 C40(H40), C47(H47), C48(H48), C49(H49), C50(H50), C51(H51), C52(H52), C53(H53),
  C54(H54), C65(H65), C66(H66), C67(H67), C68(H68), C75(H75), C76(H76),
 C77(H77), C78(H78), C79(H79), C80(H80), C81(H81), C82(H82), C61A(H61A),
 C62A(H62A), C63A(H63A), C64A(H64A)
;
_shelx_shelxl_version_number 2014/7
_olex2_date_sample_data_collection 2015-06-11
_olex2_date_sample_submission 2015-06-01
_olex2_diffrn_ambient_temperature_device 'Oxford Cryosystems Cryostream 700+'
_olex2_exptl_crystal_mounting_method 'The crystal was mounted on a MITIGEN holder in Paratone oil'
_olex2_submission_original_sample_id M12o6
_olex2_submission_special_instructions 'No special instructions were received'

loop_
_space_group_symop_operation_xyz
'x, y, z'
'-x, y, -z+1/2'
'x+1/2, y+1/2, z'
'-x+1/2, y+1/2, -z+1/2'
'-x, -y, -z'
'x, -y, z-1/2'
'-x+1/2, -y+1/2, -z'
'x+1/2, -y+1/2, z-1/2'

loop_
_atom_site_label
_atom_site_type_symbol
_atom_site_fract_x
_atom_site_fract_y
_atom_site_fract_z
_atom_site_U_iso_or_equiv
_atom_site_adp_type
_atom_site_occupancy
_atom_site_site_symmetry_order
_atom_site_calc_flag
_atom_site_refinement_flags_posn
_atom_site_refinement_flags_adp
_atom_site_refinement_flags_occupancy
_atom_site_disorder_assembly
_atom_site_disorder_group
S1 S 0.08098(4) 0.78766(18) 0.22359(4) 0.0724(4) Uani 1 1 d . . . . .
S44 S 0.55919(4) 0.78801(13) 0.58319(4) 0.0614(3) Uani 1 1 d . . . . .
S58 S 0.41747(16) 0.6892(9) 0.23409(17) 0.0599(13) Uani 0.513(14) 1 d D U P A 1
C59 C 0.4420(3) 0.6439(14) 0.2872(3) 0.047(2) Uani 0.513(14) 1 d D U P A 1
C60 C 0.4218(4) 0.6782(18) 0.3110(4) 0.038(3) Uani 0.513(14) 1 d D U P A 1
C61 C 0.4429(4) 0.6492(14) 0.3543(4) 0.045(3) Uani 0.513(14) 1 d D U P A 1
H61 H 0.4291 0.6684 0.3705 0.054 Uiso 0.513(14) 1 calc R . P A 1
C62 C 0.4835(3) 0.5930(12) 0.3734(3) 0.057(3) Uani 0.513(14) 1 d D U P A 1
H62 H 0.4981 0.5783 0.4029 0.069 Uiso 0.513(14) 1 calc R . P A 1
C63 C 0.5032(3) 0.5576(15) 0.3500(3) 0.072(4) Uani 0.513(14) 1 d D U P A 1
H63 H 0.5302 0.5124 0.3630 0.087 Uiso 0.513(14) 1 calc R . P A 1
C64 C 0.4836(3) 0.5884(16) 0.3074(3) 0.070(4) Uani 0.513(14) 1 d D U P A 1
H64 H 0.4983 0.5720 0.2919 0.084 Uiso 0.513(14) 1 calc R . P A 1
S72 S 0.27386(4) 0.91974(12) 0.55879(4) 0.0535(3) Uani 1 1 d . . . . .
O19 O 0.31900(9) 0.4443(2) 0.40536(9) 0.0376(5) Uani 1 1 d . . . . .
N4 N 0.17012(10) 0.7086(3) 0.28857(10) 0.0382(6) Uani 1 1 d . . . . .
N41 N 0.47238(10) 0.6982(3) 0.51708(10) 0.0393(7) Uani 1 1 d . . . . .
N55 N 0.37902(10) 0.7331(3) 0.28861(10) 0.0349(6) Uani 1 1 d . . . . .
N69 N 0.29303(11) 1.0218(3) 0.49251(10) 0.0366(6) Uani 1 1 d . . . . .
C2 C 0.12788(15) 0.8099(4) 0.21906(13) 0.0496(10) Uani 1 1 d . . . . .
C3 C 0.16730(14) 0.7644(3) 0.25118(12) 0.0400(8) Uani 1 1 d . . . . .
C5 C 0.14518(13) 0.7644(4) 0.30561(13) 0.0440(8) Uani 1 1 d . . . . .
C6 C 0.10347(16) 0.8095(6) 0.27839(18) 0.0633(13) Uani 1 1 d . . . . .
C7 C 0.0788(2) 0.8676(8) 0.2945(2) 0.0838(19) Uani 1 1 d . . . . .
H7 H 0.0510 0.9021 0.2759 0.101 Uiso 1 1 calc R . . . .
C8 C 0.0948(2) 0.8758(8) 0.3381(2) 0.089(2) Uani 1 1 d . . . . .
H8 H 0.0776 0.9138 0.3490 0.107 Uiso 1 1 calc R . . . .
C9 C 0.13563(19) 0.8281(6) 0.36511(18) 0.0648(13) Uani 1 1 d . . . . .
H9 H 0.1464 0.8313 0.3947 0.078 Uiso 1 1 calc R . . . .
C10 C 0.16100(15) 0.7754(4) 0.34904(14) 0.0470(9) Uani 1 1 d . . . . .
H10 H 0.1895 0.7465 0.3678 0.056 Uiso 1 1 calc R . . . .
C11 C 0.12411(19) 0.8637(4) 0.18236(14) 0.0587(13) Uani 1 1 d . . . . .
H11 H 0.0970 0.8966 0.1613 0.070 Uiso 1 1 calc R . . . .
C12 C 0.1587(2) 0.8699(4) 0.17600(14) 0.0594(13) Uani 1 1 d . . . . .
H12 H 0.1557 0.9042 0.1503 0.071 Uiso 1 1 calc R . . . .
C13 C 0.19810(18) 0.8262(4) 0.20700(14) 0.0521(11) Uani 1 1 d . . . . .
H13 H 0.2224 0.8314 0.2028 0.063 Uiso 1 1 calc R . . . .
C14 C 0.20260(15) 0.7740(4) 0.24465(13) 0.0444(9) Uani 1 1 d . . . . .
H14 H 0.2301 0.7449 0.2660 0.053 Uiso 1 1 calc R . . . .
C15 C 0.20925(12) 0.6429(3) 0.31786(11) 0.0338(7) Uani 1 1 d . . . . .
C16 C 0.20941(12) 0.5040(3) 0.32319(12) 0.0349(7) Uani 1 1 d . . . . .
H16 H 0.1842 0.4525 0.3066 0.042 Uiso 1 1 calc R . . . .
C17 C 0.24666(13) 0.4403(3) 0.35298(12) 0.0370(8) Uani 1 1 d . . . . .
H17 H 0.2470 0.3452 0.3571 0.044 Uiso 1 1 calc R . . . .
C18 C 0.28341(12) 0.5167(3) 0.37676(11) 0.0320(7) Uani 1 1 d . . . . .
C20 C 0.35601(11) 0.5139(3) 0.43132(11) 0.0322(7) Uani 1 1 d . . . . .
C21 C 0.36031(11) 0.6524(3) 0.42890(11) 0.0303(6) Uani 1 1 d . . . . .
C22 C 0.32501(11) 0.7393(3) 0.39541(11) 0.0297(6) Uani 1 1 d . . . . .
C23 C 0.28416(11) 0.6559(3) 0.37153(11) 0.0299(6) Uani 1 1 d . . . . .
C24 C 0.24626(11) 0.7170(3) 0.34199(11) 0.0326(7) Uani 1 1 d . . . . .
H24 H 0.2457 0.8122 0.3382 0.039 Uiso 1 1 calc R . . . .
C25 C 0.38960(13) 0.4350(3) 0.46088(13) 0.0384(8) Uani 1 1 d . . . . .
H25 H 0.3859 0.3402 0.4620 0.046 Uiso 1 1 calc R . . . .
C26 C 0.42819(13) 0.4945(4) 0.48845(13) 0.0399(8) Uani 1 1 d . . . . .
H26 H 0.4514 0.4409 0.5083 0.048 Uiso 1 1 calc R . . . .
C27 C 0.43289(12) 0.6340(4) 0.48699(12) 0.0359(7) Uani 1 1 d . . . . .
C28 C 0.39891(11) 0.7109(3) 0.45788(11) 0.0320(7) Uani 1 1 d . . . . .
H28 H 0.4021 0.8063 0.4577 0.038 Uiso 1 1 calc R . . . .
C29 C 0.31767(10) 0.8692(3) 0.41380(10) 0.0267(6) Uani 1 1 d . . . . .
C30 C 0.32557(10) 0.9833(3) 0.39574(10) 0.0277(6) Uani 1 1 d . . . . .
C31 C 0.33905(11) 0.9377(3) 0.36529(10) 0.0285(6) Uani 1 1 d . . . . .
C32 C 0.33906(10) 0.7970(3) 0.36495(10) 0.0286(6) Uani 1 1 d . . . . .
C33 C 0.35164(12) 0.7270(3) 0.33952(11) 0.0320(7) Uani 1 1 d . . . . .
H33 H 0.3516 0.6308 0.3392 0.038 Uiso 1 1 calc R . . . .
C34 C 0.36430(11) 0.7991(3) 0.31461(11) 0.0317(7) Uani 1 1 d . . . . .
C35 C 0.36346(12) 0.9401(3) 0.31445(11) 0.0331(7) Uani 1 1 d . . . . .
H35 H 0.3716 0.9886 0.2969 0.040 Uiso 1 1 calc R . . . .
C36 C 0.35080(12) 1.0104(3) 0.33973(11) 0.0316(7) Uani 1 1 d . . . . .
H36 H 0.3502 1.1066 0.3395 0.038 Uiso 1 1 calc R . . . .
C37 C 0.30671(11) 0.8821(3) 0.44547(11) 0.0293(6) Uani 1 1 d . . . . .
H37 H 0.3014 0.8044 0.4577 0.035 Uiso 1 1 calc R . . . .
C38 C 0.30366(11) 1.0119(3) 0.45900(11) 0.0315(7) Uani 1 1 d . . . . .
C39 C 0.31047(12) 1.1265(3) 0.44037(11) 0.0323(7) Uani 1 1 d . . . . .
H39 H 0.3075 1.2142 0.4494 0.039 Uiso 1 1 calc R . . . .
C40 C 0.32161(11) 1.1126(3) 0.40869(11) 0.0306(6) Uani 1 1 d . . . . .
H40 H 0.3264 1.1902 0.3961 0.037 Uiso 1 1 calc R . . . .
C42 C 0.49634(12) 0.7694(3) 0.50136(13) 0.0391(8) Uani 1 1 d . . . . .
C43 C 0.53612(13) 0.8250(4) 0.52927(14) 0.0465(9) Uani 1 1 d . . . . .
C45 C 0.51161(17) 0.7936(5) 0.58748(14) 0.0558(11) Uani 1 1 d . . . . .
C46 C 0.47328(16) 0.7441(4) 0.55420(13) 0.0482(10) Uani 1 1 d . . . . .
C47 C 0.43669(19) 0.7451(5) 0.55901(16) 0.0584(12) Uani 1 1 d . . . . .
H47 H 0.4103 0.7104 0.5372 0.070 Uiso 1 1 calc R . . . .
C48 C 0.4385(3) 0.7961(6) 0.59523(19) 0.0774(17) Uani 1 1 d . . . . .
H48 H 0.4133 0.7967 0.5981 0.093 Uiso 1 1 calc R . . . .
C49 C 0.4768(3) 0.8465(7) 0.62742(18) 0.083(2) Uani 1 1 d . . . . .
H49 H 0.4779 0.8817 0.6522 0.100 Uiso 1 1 calc R . . . .
C50 C 0.5131(2) 0.8452(6) 0.62318(16) 0.0710(16) Uani 1 1 d . . . . .
H50 H 0.5394 0.8801 0.6450 0.085 Uiso 1 1 calc R . . . .
C51 C 0.48239(13) 0.7846(4) 0.45828(13) 0.0423(8) Uani 1 1 d . . . . .
H51 H 0.4562 0.7434 0.4384 0.051 Uiso 1 1 calc R . . . .
C52 C 0.50608(15) 0.8587(4) 0.44420(16) 0.0491(9) Uani 1 1 d . . . . .
H52 H 0.4960 0.8674 0.4149 0.059 Uiso 1 1 calc R . . . .
C53 C 0.54388(15) 0.9193(4) 0.47216(18) 0.0528(11) Uani 1 1 d . . . . .
H53 H 0.5594 0.9731 0.4624 0.063 Uiso 1 1 calc R . . . .
C54 C 0.55899(14) 0.9014(4) 0.51437(18) 0.0555(12) Uani 1 1 d . . . . .
H54 H 0.5855 0.9416 0.5339 0.067 Uiso 1 1 calc R . . . .
C56 C 0.34841(12) 0.6821(3) 0.24874(12) 0.0347(7) Uani 1 1 d . . . . .
C57 C 0.36025(16) 0.6624(5) 0.21791(14) 0.0512(10) Uani 1 1 d . . . . .
C65 C 0.30666(13) 0.6499(4) 0.23898(12) 0.0378(7) Uani 1 1 d . . . . .
H65 H 0.2977 0.6626 0.2594 0.045 Uiso 1 1 calc R . . . .
C66 C 0.27775(14) 0.5990(4) 0.19948(13) 0.0410(8) Uani 1 1 d . . . . .
H66 H 0.2491 0.5782 0.1931 0.049 Uiso 1 1 calc R . . . .
C67 C 0.29034(14) 0.5785(4) 0.16950(12) 0.0406(8) Uani 1 1 d . . . . .
H67 H 0.2706 0.5434 0.1426 0.049 Uiso 1 1 calc R . . . .
C68 C 0.33154(18) 0.6094(5) 0.17904(15) 0.0570(11) Uani 1 1 d . . . . .
H68 H 0.3406 0.5944 0.1587 0.068 Uiso 1 1 calc R . . . .
C70 C 0.24950(13) 1.0372(3) 0.48206(12) 0.0375(8) Uani 1 1 d . . . . .
C71 C 0.23668(14) 0.9962(4) 0.51132(13) 0.0422(8) Uani 1 1 d . . . . .
C73 C 0.31997(15) 1.0141(4) 0.56814(13) 0.0450(9) Uani 1 1 d . . . . .
C74 C 0.32627(13) 1.0474(4) 0.53404(12) 0.0388(8) Uani 1 1 d . . . . .
C75 C 0.36563(14) 1.1054(4) 0.54303(13) 0.0447(9) Uani 1 1 d . . . . .
H75 H 0.3710 1.1279 0.5206 0.054 Uiso 1 1 calc R . . . .
C76 C 0.39697(16) 1.1307(5) 0.58398(14) 0.0520(10) Uani 1 1 d . . . . .
H76 H 0.4237 1.1689 0.5893 0.062 Uiso 1 1 calc R . . . .
C77 C 0.38975(17) 1.1008(5) 0.61738(14) 0.0552(11) Uani 1 1 d . . . . .
H77 H 0.4111 1.1196 0.6455 0.066 Uiso 1 1 calc R . . . .
C78 C 0.35082(18) 1.0431(5) 0.60908(14) 0.0552(11) Uani 1 1 d . . . . .
H78 H 0.3453 1.0234 0.6316 0.066 Uiso 1 1 calc R . . . .
C79 C 0.21887(14) 1.0914(4) 0.44411(13) 0.0439(8) Uani 1 1 d . . . . .
H79 H 0.2272 1.1215 0.4243 0.053 Uiso 1 1 calc R . . . .
C80 C 0.17660(16) 1.1023(5) 0.43474(15) 0.0534(10) Uani 1 1 d . . . . .
H80 H 0.1559 1.1386 0.4084 0.064 Uiso 1 1 calc R . . . .
C81 C 0.16384(16) 1.0602(5) 0.46376(17) 0.0551(11) Uani 1 1 d . . . . .
H81 H 0.1345 1.0665 0.4571 0.066 Uiso 1 1 calc R . . . .
C82 C 0.19393(16) 1.0098(5) 0.50188(16) 0.0524(10) Uani 1 1 d . . . . .
H82 H 0.1856 0.9838 0.5221 0.063 Uiso 1 1 calc R . . . .
S58A S 0.40632(17) 0.7444(6) 0.22228(17) 0.0467(11) Uani 0.487(14) 1 d D U P A 2
C59A C 0.4388(3) 0.6996(11) 0.2751(3) 0.043(2) Uani 0.487(14) 1 d D U P A 2
C60A C 0.4223(4) 0.700(2) 0.3029(4) 0.044(3) Uani 0.487(14) 1 d D U P A 2
C61A C 0.4488(3) 0.6701(15) 0.3457(4) 0.041(3) Uani 0.487(14) 1 d D U P A 2
H61A H 0.4375 0.6736 0.3646 0.049 Uiso 0.487(14) 1 calc R . P A 2
C62A C 0.4920(3) 0.6354(12) 0.3605(4) 0.053(3) Uani 0.487(14) 1 d D U P A 2
H62A H 0.5100 0.6124 0.3893 0.063 Uiso 0.487(14) 1 calc R . P A 2
C63A C 0.5082(3) 0.6350(11) 0.3326(3) 0.053(3) Uani 0.487(14) 1 d D U P A 2
H63A H 0.5377 0.6152 0.3427 0.064 Uiso 0.487(14) 1 calc R . P A 2
C64A C 0.4822(3) 0.6629(12) 0.2904(3) 0.052(3) Uani 0.487(14) 1 d D U P A 2
H64A H 0.4936 0.6574 0.2716 0.063 Uiso 0.487(14) 1 calc R . P A 2

loop_
_atom_site_aniso_label
_atom_site_aniso_U_11
_atom_site_aniso_U_22
_atom_site_aniso_U_33
_atom_site_aniso_U_23
_atom_site_aniso_U_13
_atom_site_aniso_U_12
S1 0.0438(6) 0.1002(10) 0.0550(7) -0.0158(7) 0.0097(5) 0.0064(6)
S44 0.0499(6) 0.0581(6) 0.0492(6) -0.0022(5) 0.0027(5) 0.0091(5)
S58 0.0487(17) 0.094(3) 0.0506(17) -0.001(2) 0.0348(15) -0.0030(19)
C59 0.047(4) 0.059(6) 0.051(4) -0.010(4) 0.036(3) 0.006(4)
C60 0.040(5) 0.037(6) 0.046(5) -0.012(4) 0.028(4) 0.001(3)
C61 0.043(4) 0.047(6) 0.052(5) -0.006(4) 0.028(4) -0.001(4)
C62 0.052(5) 0.063(6) 0.060(5) -0.006(4) 0.030(4) 0.006(4)
C63 0.057(5) 0.098(9) 0.067(5) 0.000(5) 0.034(4) 0.031(6)
C64 0.056(5) 0.100(9) 0.066(5) -0.005(5) 0.040(4) 0.026(5)
S72 0.0664(7) 0.0538(6) 0.0473(5) 0.0070(4) 0.0331(5) -0.0087(5)
O19 0.0423(13) 0.0185(10) 0.0533(15) 0.0018(10) 0.0242(12) 0.0010(9)
N4 0.0368(16) 0.0342(14) 0.0400(15) -0.0038(12) 0.0157(13) -0.0008(12)
N41 0.0383(16) 0.0372(15) 0.0388(16) 0.0015(12) 0.0158(13) 0.0048(12)
N55 0.0389(15) 0.0331(13) 0.0406(15) -0.0048(12) 0.0255(13) -0.0003(12)
N69 0.0465(17) 0.0352(15) 0.0358(15) -0.0031(12) 0.0258(14) -0.0001(12)
C2 0.054(2) 0.0373(19) 0.042(2) -0.0111(16) 0.0112(18) 0.0035(17)
C3 0.053(2) 0.0253(15) 0.0356(17) -0.0072(13) 0.0166(16) -0.0027(14)
C5 0.040(2) 0.0416(19) 0.049(2) -0.0054(16) 0.0208(17) -0.0004(15)
C6 0.043(2) 0.075(3) 0.065(3) -0.008(2) 0.021(2) 0.010(2)
C7 0.053(3) 0.113(5) 0.084(4) -0.010(4) 0.033(3) 0.025(3)
C8 0.074(4) 0.118(5) 0.088(4) -0.003(4) 0.050(4) 0.032(4)
C9 0.071(3) 0.072(3) 0.062(3) 0.001(2) 0.041(3) 0.016(3)
C10 0.050(2) 0.045(2) 0.052(2) 0.0002(17) 0.0293(19) 0.0024(17)
C11 0.087(4) 0.0314(18) 0.037(2) -0.0052(15) 0.015(2) 0.013(2)
C12 0.105(4) 0.0266(18) 0.044(2) 0.0002(16) 0.034(3) 0.007(2)
C13 0.083(3) 0.0273(17) 0.053(2) -0.0025(16) 0.039(2) -0.0064(18)
C14 0.061(2) 0.0288(16) 0.043(2) -0.0034(14) 0.0245(19) -0.0070(16)
C15 0.0373(17) 0.0308(16) 0.0354(17) -0.0038(13) 0.0192(15) -0.0005(13)
C16 0.0381(18) 0.0294(15) 0.0421(18) -0.0068(13) 0.0234(15) -0.0077(13)
C17 0.048(2) 0.0191(14) 0.051(2) -0.0046(13) 0.0296(18) -0.0048(13)
C18 0.0395(18) 0.0222(14) 0.0425(18) 0.0003(12) 0.0263(15) 0.0007(12)
C20 0.0379(17) 0.0249(14) 0.0413(18) 0.0009(13) 0.0252(15) 0.0017(12)
C21 0.0340(16) 0.0260(14) 0.0359(16) 0.0008(12) 0.0210(14) 0.0012(12)
C22 0.0348(16) 0.0221(13) 0.0353(16) -0.0004(12) 0.0194(14) -0.0002(12)
C23 0.0379(17) 0.0224(14) 0.0350(16) -0.0033(12) 0.0220(14) -0.0014(12)
C24 0.0372(17) 0.0200(13) 0.0415(17) -0.0008(12) 0.0199(15) -0.0029(12)
C25 0.044(2) 0.0238(14) 0.055(2) 0.0057(14) 0.0302(18) 0.0037(13)
C26 0.0408(19) 0.0343(16) 0.049(2) 0.0108(15) 0.0250(17) 0.0115(15)
C27 0.0350(17) 0.0333(16) 0.0427(19) 0.0039(14) 0.0215(15) 0.0029(13)
C28 0.0372(17) 0.0240(14) 0.0359(16) 0.0017(12) 0.0185(14) 0.0005(12)
C29 0.0309(15) 0.0231(13) 0.0280(14) -0.0006(11) 0.0158(12) 0.0005(11)
C30 0.0304(15) 0.0212(13) 0.0312(15) 0.0021(11) 0.0147(13) 0.0012(11)
C31 0.0312(15) 0.0243(14) 0.0285(15) 0.0003(12) 0.0133(13) 0.0015(12)
C32 0.0310(15) 0.0227(14) 0.0328(15) -0.0008(12) 0.0161(13) -0.0015(11)
C33 0.0402(17) 0.0222(14) 0.0376(17) -0.0028(12) 0.0220(15) -0.0003(12)
C34 0.0344(16) 0.0310(15) 0.0317(16) -0.0050(13) 0.0176(14) -0.0023(13)
C35 0.0397(18) 0.0306(15) 0.0349(16) 0.0012(13) 0.0228(15) -0.0021(13)
C36 0.0399(17) 0.0211(13) 0.0367(17) -0.0004(12) 0.0208(15) -0.0021(12)
C37 0.0320(15) 0.0245(14) 0.0336(15) 0.0007(12) 0.0176(13) 0.0001(11)
C38 0.0362(17) 0.0272(15) 0.0342(16) -0.0015(13) 0.0195(14) -0.0007(12)
C39 0.0425(18) 0.0214(13) 0.0380(17) -0.0042(12) 0.0235(15) -0.0007(12)
C40 0.0394(17) 0.0207(13) 0.0355(16) 0.0013(12) 0.0211(14) -0.0023(12)
C42 0.0356(18) 0.0300(15) 0.051(2) -0.0013(14) 0.0202(16) 0.0038(13)
C43 0.040(2) 0.0326(16) 0.058(2) -0.0062(16) 0.0162(18) 0.0057(15)
C45 0.068(3) 0.048(2) 0.037(2) 0.0036(17) 0.015(2) 0.012(2)
C46 0.062(3) 0.043(2) 0.0372(19) 0.0103(16) 0.0222(19) 0.0175(18)
C47 0.076(3) 0.059(3) 0.051(2) 0.012(2) 0.039(2) 0.014(2)
C48 0.110(5) 0.079(4) 0.065(3) 0.015(3) 0.060(4) 0.027(3)
C49 0.130(6) 0.078(4) 0.044(3) 0.008(3) 0.043(3) 0.029(4)
C50 0.097(4) 0.064(3) 0.039(2) 0.002(2) 0.023(3) 0.016(3)
C51 0.043(2) 0.0386(18) 0.049(2) -0.0043(15) 0.0253(18) -0.0006(15)
C52 0.052(2) 0.0417(19) 0.065(3) -0.0001(18) 0.038(2) 0.0000(17)
C53 0.049(2) 0.0384(19) 0.083(3) -0.003(2) 0.041(2) 0.0001(17)
C54 0.0327(19) 0.0305(18) 0.093(4) -0.011(2) 0.022(2) 0.0012(14)
C56 0.0452(19) 0.0252(14) 0.0384(17) -0.0007(13) 0.0240(16) 0.0014(13)
C57 0.059(3) 0.057(2) 0.052(2) -0.0187(19) 0.038(2) -0.016(2)
C65 0.046(2) 0.0328(16) 0.0385(18) -0.0027(14) 0.0239(16) 0.0018(14)
C66 0.045(2) 0.0324(17) 0.044(2) -0.0015(14) 0.0202(17) 0.0030(14)
C67 0.055(2) 0.0291(16) 0.0366(18) -0.0003(14) 0.0211(17) -0.0004(15)
C68 0.079(3) 0.057(2) 0.048(2) -0.0149(19) 0.041(2) -0.009(2)
C70 0.049(2) 0.0294(15) 0.0418(19) -0.0052(13) 0.0277(17) 0.0007(14)
C71 0.055(2) 0.0351(17) 0.047(2) -0.0045(15) 0.0334(19) -0.0054(16)
C73 0.060(2) 0.0412(19) 0.040(2) -0.0011(15) 0.0288(19) -0.0004(17)
C74 0.050(2) 0.0323(16) 0.0389(19) -0.0050(14) 0.0255(17) 0.0011(14)
C75 0.050(2) 0.047(2) 0.043(2) -0.0079(16) 0.0279(19) -0.0014(17)
C76 0.052(2) 0.057(2) 0.050(2) -0.0122(19) 0.027(2) -0.005(2)
C77 0.058(3) 0.061(3) 0.039(2) -0.0111(18) 0.018(2) -0.001(2)
C78 0.075(3) 0.056(2) 0.040(2) -0.0016(18) 0.032(2) 0.000(2)
C79 0.054(2) 0.0427(19) 0.046(2) 0.0023(16) 0.0333(19) 0.0059(17)
C80 0.055(3) 0.064(3) 0.053(2) -0.001(2) 0.035(2) 0.012(2)
C81 0.054(3) 0.056(2) 0.071(3) -0.001(2) 0.043(2) 0.004(2)
C82 0.064(3) 0.051(2) 0.064(3) -0.0048(19) 0.048(2) -0.008(2)
S58A 0.0434(17) 0.063(2) 0.0420(17) -0.0061(14) 0.0270(15) -0.0085(14)
C59A 0.041(4) 0.039(5) 0.051(4) -0.011(3) 0.025(3) -0.011(3)
C60A 0.043(5) 0.045(7) 0.045(5) -0.011(4) 0.020(4) -0.008(4)
C61A 0.037(4) 0.044(6) 0.043(5) -0.012(4) 0.019(4) -0.004(4)
C62A 0.039(4) 0.057(6) 0.056(5) -0.013(4) 0.018(4) 0.000(4)
C63A 0.037(4) 0.064(6) 0.056(5) -0.015(4) 0.020(4) 0.004(4)
C64A 0.042(4) 0.059(6) 0.056(5) -0.014(4) 0.024(3) -0.003(3)

loop_
_atom_type_symbol
_atom_type_description
_atom_type_scat_dispersion_real
_atom_type_scat_dispersion_imag
_atom_type_scat_source
C C 0.0181 0.0091 'International Tables Vol C Tables 4.2.6.8 and 6.1.1.4'
H H 0.0000 0.0000 'International Tables Vol C Tables 4.2.6.8 and 6.1.1.4'
N N 0.0311 0.0180 'International Tables Vol C Tables 4.2.6.8 and 6.1.1.4'
O O 0.0492 0.0322 'International Tables Vol C Tables 4.2.6.8 and 6.1.1.4'
S S 0.3331 0.5567 'International Tables Vol C Tables 4.2.6.8 and 6.1.1.4'

loop_
_exptl_crystal_face_index_h
_exptl_crystal_face_index_k
_exptl_crystal_face_index_l
_exptl_crystal_face_perp_dist
_exptl_oxdiff_crystal_face_indexfrac_h
_exptl_oxdiff_crystal_face_indexfrac_k
_exptl_oxdiff_crystal_face_indexfrac_l
_exptl_oxdiff_crystal_face_x
_exptl_oxdiff_crystal_face_y
_exptl_oxdiff_crystal_face_z
3 1 -22 0.0393 2.5353 0.5043 -21.6962 0.4776 -0.8785 -0.0086
23 0 -11 0.0181 23.0035 0.0002 -11.4898 0.9211 0.3713 0.0887
2 -5 -12 0.1599 2.0083 -4.9996 -12.0004 0.1966 -0.4438 0.8148
-23 0 11 0.0264 -23.0035 -0.0002 11.4898 -0.9211 -0.3713 -0.0887
0 0 -21 0.0525 0.0029 -0.0012 -20.5016 0.3692 -0.9207 0.0602
-2 5 12 0.1599 -2.0083 4.9996 12.0004 -0.1966 0.4438 -0.8148
1 0 1 0.0229 1.0000 0.0001 0.5005 0.0220 0.0611 0.0009
-1 3 -19 0.0700 -1.0014 2.9983 -18.5016 0.3511 -0.8803 -0.4130
-1 0 1 0.0297 -1.0002 0.0000 0.9996 -0.0491 0.0063 -0.0053

loop_
_geom_angle_atom_site_label_1
_geom_angle_atom_site_label_2
_geom_angle_atom_site_label_3
_geom_angle
C6 S1 C2 99.1(2)
C43 S44 C45 98.2(2)
C59 S58 C57 101.4(4)
C60 C59 S58 119.2(7)
C60 C59 C64 119.7(9)
C64 C59 S58 120.7(7)
C59 C60 C61 119.1(8)
C59 C60 N55 117.3(8)
C61 C60 N55 123.5(8)
C60 C61 H61 119.9
C62 C61 C60 120.2(10)
C62 C61 H61 119.9
C61 C62 H62 119.6
C61 C62 C63 120.8(10)
C63 C62 H62 119.6
C62 C63 H63 120.0
C62 C63 C64 120.0(8)
C64 C63 H63 120.0
C59 C64 H64 120.0
C63 C64 C59 120.0(8)
C63 C64 H64 120.0
C71 S72 C73 98.5(2)
C20 O19 C18 118.6(2)
C3 N4 C15 118.6(3)
C5 N4 C3 119.8(3)
C5 N4 C15 116.1(3)
C42 N41 C27 117.7(3)
C46 N41 C27 115.5(3)
C46 N41 C42 119.1(3)
C60 N55 C34 114.9(5)
C56 N55 C60 121.4(6)
C56 N55 C34 119.3(3)
C60A N55 C34 123.1(6)
C60A N55 C56 117.1(7)
C70 N69 C38 118.8(3)
C70 N69 C74 120.4(3)
C74 N69 C38 119.1(3)
C3 C2 S1 119.5(4)
C11 C2 S1 119.0(4)
C11 C2 C3 121.4(5)
C2 C3 N4 120.1(4)
C14 C3 N4 122.6(4)
C14 C3 C2 117.4(4)
C6 C5 N4 119.3(4)
C6 C5 C10 118.8(4)
C10 C5 N4 122.0(4)
C5 C6 S1 120.3(4)
C7 C6 S1 119.6(4)
C7 C6 C5 120.1(5)
C6 C7 H7 119.8
C6 C7 C8 120.5(6)
C8 C7 H7 119.8
C7 C8 H8 120.2
C9 C8 C7 119.5(5)
C9 C8 H8 120.2
C8 C9 H9 120.0
C8 C9 C10 120.0(5)
C10 C9 H9 120.0
C5 C10 H10 119.5
C9 C10 C5 121.0(4)
C9 C10 H10 119.5
C2 C11 H11 119.7
C12 C11 C2 120.7(5)
C12 C11 H11 119.7
C11 C12 H12 120.2
C11 C12 C13 119.6(4)
C13 C12 H12 120.2
C12 C13 H13 119.8
C12 C13 C14 120.4(5)
C14 C13 H13 119.8
C3 C14 C13 120.6(4)
C3 C14 H14 119.7
C13 C14 H14 119.7
C16 C15 N4 119.3(3)
C24 C15 N4 120.8(3)
C24 C15 C16 119.8(3)
C15 C16 H16 120.2
C15 C16 C17 119.7(3)
C17 C16 H16 120.2
C16 C17 H17 120.3
C18 C17 C16 119.5(3)
C18 C17 H17 120.3
O19 C18 C17 115.3(3)
O19 C18 C23 122.9(3)
C17 C18 C23 121.8(3)
O19 C20 C21 123.3(3)
O19 C20 C25 115.2(3)
C21 C20 C25 121.5(3)
C20 C21 C22 122.4(3)
C20 C21 C28 117.6(3)
C28 C21 C22 120.0(3)
C21 C22 C23 109.8(3)
C21 C22 C29 112.0(3)
C21 C22 C32 111.0(3)
C23 C22 C29 112.8(3)
C23 C22 C32 110.2(3)
C29 C22 C32 100.9(2)
C18 C23 C22 122.3(3)
C24 C23 C18 117.4(3)
C24 C23 C22 120.3(3)
C15 C24 C23 121.8(3)
C15 C24 H24 119.1
C23 C24 H24 119.1
C20 C25 H25 120.0
C26 C25 C20 120.0(3)
C26 C25 H25 120.0
C25 C26 H26 120.3
C25 C26 C27 119.4(3)
C27 C26 H26 120.3
C26 C27 N41 119.8(3)
C28 C27 N41 120.3(3)
C28 C27 C26 119.8(4)
C21 C28 H28 119.1
C27 C28 C21 121.7(3)
C27 C28 H28 119.1
C30 C29 C22 110.9(3)
C37 C29 C22 128.1(3)
C37 C29 C30 121.0(3)
C29 C30 C31 108.5(3)
C40 C30 C29 120.3(3)
C40 C30 C31 131.1(3)
C32 C31 C30 108.3(3)
C36 C31 C30 131.0(3)
C36 C31 C32 120.7(3)
C31 C32 C22 111.4(3)
C31 C32 C33 120.3(3)
C33 C32 C22 128.2(3)
C32 C33 H33 120.4
C34 C33 C32 119.2(3)
C34 C33 H33 120.4
C33 C34 N55 122.1(3)
C33 C34 C35 120.2(3)
C35 C34 N55 117.7(3)
C34 C35 H35 119.6
C36 C35 C34 120.7(3)
C36 C35 H35 119.6
C31 C36 C35 118.8(3)
C31 C36 H36 120.6
C35 C36 H36 120.6
C29 C37 H37 120.7
C29 C37 C38 118.5(3)
C38 C37 H37 120.7
C37 C38 N69 117.1(3)
C37 C38 C39 120.8(3)
C39 C38 N69 122.1(3)
C38 C39 H39 119.8
C40 C39 C38 120.3(3)
C40 C39 H39 119.8
C30 C40 C39 119.1(3)
C30 C40 H40 120.5
C39 C40 H40 120.5
C43 C42 N41 119.8(4)
C43 C42 C51 117.1(4)
C51 C42 N41 123.1(3)
C42 C43 S44 119.3(3)
C42 C43 C54 120.5(4)
C54 C43 S44 120.0(3)
C46 C45 S44 118.9(4)
C50 C45 S44 119.6(5)
C50 C45 C46 121.5(6)
C45 C46 N41 120.0(4)
C47 C46 N41 122.2(4)
C47 C46 C45 117.7(4)
C46 C47 H47 119.8
C48 C47 C46 120.5(6)
C48 C47 H47 119.8
C47 C48 H48 119.8
C47 C48 C49 120.5(6)
C49 C48 H48 119.8
C48 C49 H49 120.2
C50 C49 C48 119.6(5)
C50 C49 H49 120.2
C45 C50 C49 120.1(6)
C45 C50 H50 119.9
C49 C50 H50 119.9
C42 C51 H51 119.4
C52 C51 C42 121.3(4)
C52 C51 H51 119.4
C51 C52 H52 119.7
C53 C52 C51 120.7(5)
C53 C52 H52 119.7
C52 C53 H53 120.5
C52 C53 C54 119.1(4)
C54 C53 H53 120.5
C43 C54 H54 119.4
C53 C54 C43 121.3(4)
C53 C54 H54 119.4
C57 C56 N55 119.5(4)
C65 C56 N55 122.6(3)
C65 C56 C57 117.9(4)
C56 C57 S58 116.2(3)
C56 C57 S58A 119.6(3)
C68 C57 S58 122.3(4)
C68 C57 C56 121.0(4)
C68 C57 S58A 117.3(4)
C56 C65 H65 119.7
C56 C65 C66 120.7(4)
C66 C65 H65 119.7
C65 C66 H66 119.7
C67 C66 C65 120.5(4)
C67 C66 H66 119.7
C66 C67 H67 120.5
C68 C67 C66 119.1(4)
C68 C67 H67 120.5
C57 C68 H68 119.6
C67 C68 C57 120.9(4)
C67 C68 H68 119.6
C71 C70 N69 118.8(4)
C79 C70 N69 122.6(3)
C79 C70 C71 118.6(4)
C70 C71 S72 120.2(3)
C82 C71 S72 119.7(3)
C82 C71 C70 120.1(4)
C74 C73 S72 119.0(3)
C78 C73 S72 119.5(3)
C78 C73 C74 121.3(4)
C73 C74 N69 119.4(4)
C75 C74 N69 123.1(3)
C75 C74 C73 117.5(4)
C74 C75 H75 119.4
C76 C75 C74 121.3(4)
C76 C75 H75 119.4
C75 C76 H76 119.7
C75 C76 C77 120.6(4)
C77 C76 H76 119.7
C76 C77 H77 120.5
C78 C77 C76 119.0(4)
C78 C77 H77 120.5
C73 C78 C77 120.3(4)
C73 C78 H78 119.8
C77 C78 H78 119.8
C70 C79 H79 119.6
C80 C79 C70 120.9(4)
C80 C79 H79 119.6
C79 C80 H80 119.8
C79 C80 C81 120.4(5)
C81 C80 H80 119.8
C80 C81 H81 120.3
C82 C81 C80 119.4(4)
C82 C81 H81 120.3
C71 C82 H82 119.7
C81 C82 C71 120.5(4)
C81 C82 H82 119.7
C59A S58A C57 94.2(4)
C60A C59A S58A 120.6(7)
C60A C59A C64A 118.7(9)
C64A C59A S58A 120.8(7)
N55 C60A C61A 119.0(8)
C59A C60A N55 120.3(9)
C59A C60A C61A 120.7(9)
C60A C61A H61A 120.0
C62A C61A C60A 119.9(10)
C62A C61A H61A 120.0
C61A C62A H62A 120.5
C63A C62A C61A 119.0(9)
C63A C62A H62A 120.5
C62A C63A H63A 119.3
C64A C63A C62A 121.3(8)
C64A C63A H63A 119.3
C59A C64A H64A 119.8
C63A C64A C59A 120.3(8)
C63A C64A H64A 119.8

loop_
_geom_bond_atom_site_label_1
_geom_bond_atom_site_label_2
_geom_bond_distance
S1 C2 1.767(5)
S1 C6 1.763(6)
S44 C43 1.757(5)
S44 C45 1.773(6)
S58 C59 1.748(10)
S58 C57 1.841(6)
C59 C60 1.404(10)
C59 C64 1.406(12)
C60 C61 1.407(12)
C60 N55 1.438(10)
C61 H61 0.9500
C61 C62 1.379(12)
C62 H62 0.9500
C62 C63 1.384(14)
C63 H63 0.9500
C63 C64 1.387(14)
C64 H64 0.9500
S72 C71 1.755(4)
S72 C73 1.769(5)
O19 C18 1.385(4)
O19 C20 1.374(5)
N4 C3 1.425(5)
N4 C5 1.416(5)
N4 C15 1.433(5)
N41 C27 1.442(5)
N41 C42 1.421(5)
N41 C46 1.409(5)
N55 C34 1.439(4)
N55 C56 1.417(5)
N55 C60A 1.403(11)
N69 C38 1.443(5)
N69 C70 1.411(5)
N69 C74 1.417(5)
C2 C3 1.393(6)
C2 C11 1.380(7)
C3 C14 1.389(6)
C5 C6 1.397(6)
C5 C10 1.400(6)
C6 C7 1.392(8)
C7 H7 0.9500
C7 C8 1.402(10)
C8 H8 0.9500
C8 C9 1.383(9)
C9 H9 0.9500
C9 C10 1.391(7)
C10 H10 0.9500
C11 H11 0.9500
C11 C12 1.358(8)
C12 H12 0.9500
C12 C13 1.373(8)
C13 H13 0.9500
C13 C14 1.397(6)
C14 H14 0.9500
C15 C16 1.386(5)
C15 C24 1.384(5)
C16 H16 0.9500
C16 C17 1.390(6)
C17 H17 0.9500
C17 C18 1.388(5)
C18 C23 1.390(4)
C20 C21 1.385(4)
C20 C25 1.394(5)
C21 C22 1.521(5)
C21 C28 1.387(5)
C22 C23 1.523(5)
C22 C29 1.527(4)
C22 C32 1.529(4)
C23 C24 1.389(5)
C24 H24 0.9500
C25 H25 0.9500
C25 C26 1.377(6)
C26 H26 0.9500
C26 C27 1.392(5)
C27 C28 1.384(5)
C28 H28 0.9500
C29 C30 1.400(4)
C29 C37 1.388(5)
C30 C31 1.474(4)
C30 C40 1.392(4)
C31 C32 1.390(4)
C31 C36 1.390(5)
C32 C33 1.391(5)
C33 H33 0.9500
C33 C34 1.388(5)
C34 C35 1.393(5)
C35 H35 0.9500
C35 C36 1.390(5)
C36 H36 0.9500
C37 H37 0.9500
C37 C38 1.397(5)
C38 C39 1.399(5)
C39 H39 0.9500
C39 C40 1.394(5)
C40 H40 0.9500
C42 C43 1.393(6)
C42 C51 1.403(6)
C43 C54 1.396(7)
C45 C46 1.400(7)
C45 C50 1.370(7)
C46 C47 1.394(7)
C47 H47 0.9500
C47 C48 1.382(7)
C48 H48 0.9500
C48 C49 1.388(11)
C49 H49 0.9500
C49 C50 1.373(11)
C50 H50 0.9500
C51 H51 0.9500
C51 C52 1.387(6)
C52 H52 0.9500
C52 C53 1.368(7)
C53 H53 0.9500
C53 C54 1.369(8)
C54 H54 0.9500
C56 C57 1.389(5)
C56 C65 1.385(6)
C57 C68 1.383(6)
C57 S58A 1.763(5)
C65 H65 0.9500
C65 C66 1.392(6)
C66 H66 0.9500
C66 C67 1.379(6)
C67 H67 0.9500
C67 C68 1.365(7)
C68 H68 0.9500
C70 C71 1.405(5)
C70 C79 1.385(6)
C71 C82 1.392(7)
C73 C74 1.402(6)
C73 C78 1.384(6)
C74 C75 1.396(6)
C75 H75 0.9500
C75 C76 1.382(6)
C76 H76 0.9500
C76 C77 1.389(7)
C77 H77 0.9500
C77 C78 1.388(8)
C78 H78 0.9500
C79 H79 0.9500
C79 C80 1.374(6)
C80 H80 0.9500
C80 C81 1.398(7)
C81 H81 0.9500
C81 C82 1.369(8)
C82 H82 0.9500
S58A C59A 1.751(10)
C59A C60A 1.393(12)
C59A C64A 1.407(11)
C60A C61A 1.405(12)
C61A H61A 0.9500
C61A C62A 1.400(11)
C62A H62A 0.9500
C62A C63A 1.388(15)
C63A H63A 0.9500
C63A C64A 1.382(14)
C64A H64A 0.9500

loop_
_geom_torsion_atom_site_label_1
_geom_torsion_atom_site_label_2
_geom_torsion_atom_site_label_3
_geom_torsion_atom_site_label_4
_geom_torsion
S1 C2 C3 N4 -4.2(5)
S1 C2 C3 C14 174.8(3)
S1 C2 C11 C12 -173.4(3)
S1 C6 C7 C8 174.7(6)
S44 C43 C54 C53 172.8(3)
S44 C45 C46 N41 -3.7(5)
S44 C45 C46 C47 177.7(3)
S44 C45 C50 C49 -178.1(4)
S58 C59 C60 C61 -176.1(11)
S58 C59 C60 N55 8.2(19)
S58 C59 C64 C63 177.6(11)
S58 C57 C68 C67 173.6(5)
C59 S58 C57 C56 30.3(6)
C59 S58 C57 C68 -141.8(5)
C59 C60 C61 C62 3(2)
C59 C60 N55 C34 -164.3(11)
C59 C60 N55 C56 39.4(17)
C60 C59 C64 C63 5(2)
C60 C61 C62 C63 -3(2)
C60 N55 C34 C33 -75.1(9)
C60 N55 C34 C35 104.3(9)
C60 N55 C56 C57 -47.2(9)
C60 N55 C56 C65 132.5(8)
C61 C60 N55 C34 20.2(18)
C61 C60 N55 C56 -136.1(12)
C61 C62 C63 C64 5(2)
C62 C63 C64 C59 -6(2)
C64 C59 C60 C61 -4(2)
C64 C59 C60 N55 -179.3(12)
S72 C71 C82 C81 -175.3(4)
S72 C73 C74 N69 8.7(5)
S72 C73 C74 C75 -171.4(3)
S72 C73 C78 C77 171.4(4)
O19 C18 C23 C22 3.2(5)
O19 C18 C23 C24 -179.6(3)
O19 C20 C21 C22 -3.5(5)
O19 C20 C21 C28 177.9(3)
O19 C20 C25 C26 179.9(3)
N4 C3 C14 C13 178.2(3)
N4 C5 C6 S1 3.9(7)
N4 C5 C6 C7 -178.4(6)
N4 C5 C10 C9 -178.7(4)
N4 C15 C16 C17 -176.9(3)
N4 C15 C24 C23 177.9(3)
N41 C27 C28 C21 -179.1(3)
N41 C42 C43 S44 8.1(5)
N41 C42 C43 C54 -176.6(3)
N41 C42 C51 C52 177.8(3)
N41 C46 C47 C48 -177.3(4)
N55 C60 C61 C62 178.1(14)
N55 C34 C35 C36 -178.1(3)
N55 C56 C57 S58 6.0(6)
N55 C56 C57 C68 178.3(4)
N55 C56 C57 S58A -18.5(6)
N55 C56 C65 C66 -179.5(3)
N55 C60A C61A C62A 179.4(14)
N69 C38 C39 C40 178.6(3)
N69 C70 C71 S72 -3.1(5)
N69 C70 C71 C82 -179.8(4)
N69 C70 C79 C80 178.7(4)
N69 C74 C75 C76 179.0(4)
C2 S1 C6 C5 -34.8(5)
C2 S1 C6 C7 147.5(6)
C2 C3 C14 C13 -0.7(5)
C2 C11 C12 C13 -2.1(6)
C3 N4 C5 C6 37.4(6)
C3 N4 C5 C10 -142.8(4)
C3 N4 C15 C16 -111.2(4)
C3 N4 C15 C24 71.4(4)
C3 C2 C11 C12 2.0(6)
C5 N4 C3 C2 -37.4(5)
C5 N4 C3 C14 143.7(4)
C5 N4 C15 C16 95.1(4)
C5 N4 C15 C24 -82.2(4)
C5 C6 C7 C8 -3.0(11)
C6 S1 C2 C3 34.8(4)
C6 S1 C2 C11 -149.7(4)
C6 C5 C10 C9 1.1(7)
C6 C7 C8 C9 1.3(13)
C7 C8 C9 C10 1.5(11)
C8 C9 C10 C5 -2.7(9)
C10 C5 C6 S1 -175.9(4)
C10 C5 C6 C7 1.8(8)
C11 C2 C3 N4 -179.5(3)
C11 C2 C3 C14 -0.6(5)
C11 C12 C13 C14 0.8(6)
C12 C13 C14 C3 0.6(6)
C15 N4 C3 C2 170.0(3)
C15 N4 C3 C14 -8.9(5)
C15 N4 C5 C6 -169.3(4)
C15 N4 C5 C10 10.5(5)
C15 C16 C17 C18 -0.6(5)
C16 C15 C24 C23 0.5(5)
C16 C17 C18 O19 -179.5(3)
C16 C17 C18 C23 -0.3(5)
C17 C18 C23 C22 -176.0(3)
C17 C18 C23 C24 1.2(5)
C18 O19 C20 C21 -3.5(5)
C18 O19 C20 C25 176.4(3)
C18 C23 C24 C15 -1.4(5)
C20 O19 C18 C17 -177.1(3)
C20 O19 C18 C23 3.6(5)
C20 C21 C22 C23 9.1(4)
C20 C21 C22 C29 135.1(3)
C20 C21 C22 C32 -113.0(3)
C20 C21 C28 C27 3.1(5)
C20 C25 C26 C27 1.3(6)
C21 C20 C25 C26 -0.2(5)
C21 C22 C23 C18 -8.9(4)
C21 C22 C23 C24 173.9(3)
C21 C22 C29 C30 119.1(3)
C21 C22 C29 C37 -57.9(4)
C21 C22 C32 C31 -119.7(3)
C21 C22 C32 C33 59.1(4)
C22 C21 C28 C27 -175.5(3)
C22 C23 C24 C15 175.9(3)
C22 C29 C30 C31 -0.8(4)
C22 C29 C30 C40 -178.7(3)
C22 C29 C37 C38 176.8(3)
C22 C32 C33 C34 -178.5(3)
C23 C22 C29 C30 -116.5(3)
C23 C22 C29 C37 66.5(4)
C23 C22 C32 C31 118.5(3)
C23 C22 C32 C33 -62.8(4)
C24 C15 C16 C17 0.5(5)
C25 C20 C21 C22 176.6(3)
C25 C20 C21 C28 -1.9(5)
C25 C26 C27 N41 176.9(3)
C25 C26 C27 C28 -0.2(6)
C26 C27 C28 C21 -2.1(5)
C27 N41 C42 C43 -175.6(3)
C27 N41 C42 C51 2.9(5)
C27 N41 C46 C45 172.6(3)
C27 N41 C46 C47 -8.8(5)
C28 C21 C22 C23 -172.4(3)
C28 C21 C22 C29 -46.4(4)
C28 C21 C22 C32 65.5(4)
C29 C22 C23 C18 -134.5(3)
C29 C22 C23 C24 48.3(4)
C29 C22 C32 C31 -0.9(4)
C29 C22 C32 C33 177.9(3)
C29 C30 C31 C32 0.2(4)
C29 C30 C31 C36 -179.3(3)
C29 C30 C40 C39 1.2(5)
C29 C37 C38 N69 -178.8(3)
C29 C37 C38 C39 1.5(5)
C30 C29 C37 C38 0.1(5)
C30 C31 C32 C22 0.5(4)
C30 C31 C32 C33 -178.4(3)
C30 C31 C36 C35 178.2(3)
C31 C30 C40 C39 -176.1(3)
C31 C32 C33 C34 0.2(5)
C32 C22 C23 C18 113.6(3)
C32 C22 C23 C24 -63.5(4)
C32 C22 C29 C30 1.1(4)
C32 C22 C29 C37 -176.0(3)
C32 C31 C36 C35 -1.4(5)
C32 C33 C34 N55 177.9(3)
C32 C33 C34 C35 -1.4(5)
C33 C34 C35 C36 1.3(6)
C34 N55 C56 C57 157.5(4)
C34 N55 C56 C65 -22.8(5)
C34 N55 C60A C59A -148.5(12)
C34 N55 C60A C61A 30(2)
C34 C35 C36 C31 0.1(5)
C36 C31 C32 C22 -179.9(3)
C36 C31 C32 C33 1.2(5)
C37 C29 C30 C31 176.4(3)
C37 C29 C30 C40 -1.5(5)
C37 C38 C39 C40 -1.8(6)
C38 N69 C70 C71 156.0(3)
C38 N69 C70 C79 -24.1(5)
C38 N69 C74 C73 -159.2(3)
C38 N69 C74 C75 21.0(5)
C38 C39 C40 C30 0.4(5)
C40 C30 C31 C32 177.8(4)
C40 C30 C31 C36 -1.8(6)
C42 N41 C27 C26 119.7(4)
C42 N41 C27 C28 -63.3(4)
C42 N41 C46 C45 -38.7(5)
C42 N41 C46 C47 139.9(4)
C42 C43 C54 C53 -2.5(6)
C42 C51 C52 C53 -0.1(6)
C43 S44 C45 C46 37.0(4)
C43 S44 C45 C50 -143.4(4)
C43 C42 C51 C52 -3.7(5)
C45 S44 C43 C42 -39.3(3)
C45 S44 C43 C54 145.4(3)
C45 C46 C47 C48 1.3(7)
C46 N41 C27 C26 -91.2(4)
C46 N41 C27 C28 85.9(4)
C46 N41 C42 C43 36.4(5)
C46 N41 C42 C51 -145.1(4)
C46 C45 C50 C49 1.5(8)
C46 C47 C48 C49 -0.3(8)
C47 C48 C49 C50 -0.2(9)
C48 C49 C50 C45 -0.4(9)
C50 C45 C46 N41 176.8(4)
C50 C45 C46 C47 -1.9(7)
C51 C42 C43 S44 -170.4(3)
C51 C42 C43 C54 4.9(5)
C51 C52 C53 C54 2.6(6)
C52 C53 C54 C43 -1.4(6)
C56 N55 C34 C33 81.7(4)
C56 N55 C34 C35 -98.9(4)
C56 N55 C60A C59A 40(2)
C56 N55 C60A C61A -141.3(13)
C56 C57 C68 C67 1.8(7)
C56 C57 S58A C59A 47.3(6)
C56 C65 C66 C67 0.6(5)
C57 S58 C59 C60 -37.6(12)
C57 S58 C59 C64 150.0(10)
C57 C56 C65 C66 0.2(5)
C57 S58A C59A C60A -38.7(13)
C57 S58A C59A C64A 141.5(8)
C65 C56 C57 S58 -173.7(4)
C65 C56 C57 C68 -1.4(6)
C65 C56 C57 S58A 161.8(4)
C65 C66 C67 C68 -0.3(6)
C66 C67 C68 C57 -0.9(7)
C68 C57 S58A C59A -148.9(5)
C70 N69 C38 C37 -93.5(4)
C70 N69 C38 C39 86.2(4)
C70 N69 C74 C73 35.7(5)
C70 N69 C74 C75 -144.2(4)
C70 C71 C82 C81 1.4(6)
C70 C79 C80 C81 0.8(7)
C71 S72 C73 C74 -38.7(4)
C71 S72 C73 C78 146.9(4)
C71 C70 C79 C80 -1.4(6)
C73 S72 C71 C70 36.1(3)
C73 S72 C71 C82 -147.2(3)
C73 C74 C75 C76 -0.9(6)
C74 N69 C38 C37 101.2(4)
C74 N69 C38 C39 -79.2(4)
C74 N69 C70 C71 -38.8(5)
C74 N69 C70 C79 141.1(4)
C74 C73 C78 C77 -2.9(7)
C74 C75 C76 C77 -1.0(7)
C75 C76 C77 C78 1.0(7)
C76 C77 C78 C73 0.9(7)
C78 C73 C74 N69 -177.0(4)
C78 C73 C74 C75 2.9(6)
C79 C70 C71 S72 177.0(3)
C79 C70 C71 C82 0.3(5)
C79 C80 C81 C82 0.9(7)
C80 C81 C82 C71 -2.1(7)
S58A C57 C68 C67 -161.8(5)
S58A C59A C60A N55 1(2)
S58A C59A C60A C61A -177.0(12)
S58A C59A C64A C63A 176.4(8)
C59A C60A C61A C62A -2(2)
C60A N55 C34 C33 -89.4(11)
C60A N55 C34 C35 90.0(11)
C60A N55 C56 C57 -30.9(10)
C60A N55 C56 C65 148.8(9)
C60A C59A C64A C63A -3.4(17)
C60A C61A C62A C63A 2.0(19)
C61A C62A C63A C64A -2.6(17)
C62A C63A C64A C59A 3.3(16)
C64A C59A C60A N55 -178.7(13)
C64A C59A C60A C61A 3(2)

loop_
_twin_individual_id
_twin_individual_mass_fraction_refined
1 0.7376(12)
2 0.2624(12)
